data_1553258
loop_
_publ_author_name
'Das, Pronay'
'Babbar, Palak'
'Malhotra, Nipun'
'Sharma, Manmohan'
'Jachak, Goraknath R.'
'Gonnade, Rajesh G.'
'Shanmugam, Dhanasekaran'
'Harlos, Karl'
'Yogavel, Manickam'
'Sharma, Amit'
'Reddy, D. Srinivasa'

_publ_section_title
;
 Specific Stereoisomeric Conformations Determine the Drug Potency of
 Cladosporin Scaffold against Malarial Parasite.
;
_journal_issue 13
_journal_name_full 'Journal of medicinal chemistry'
_journal_page_first 5664
_journal_page_last 5678
_journal_paper_doi 10.1021/acs.jmedchem.8b00565
_journal_volume 61
_journal_year 2018
_chemical_formula_sum 'C16 H20 O5'
_chemical_formula_weight 292.32
_space_group_crystal_system tetragonal
_space_group_IT_number 96
_space_group_name_Hall 'P 4nw 2abw'
_space_group_name_H-M_alt 'P 43 21 2'
_atom_sites_solution_hydrogens geom
_audit_creation_method SHELXL-2014/7
_cell_angle_alpha 90
_cell_angle_beta 90
_cell_angle_gamma 90
_cell_formula_units_Z 8
_cell_length_a 8.0784(3)
_cell_length_b 8.0784(3)
_cell_length_c 45.237(2)
_cell_measurement_temperature 100(2)
_cell_volume 2952.2(2)
_computing_structure_refinement 'SHELXL-2014/7 (Sheldrick, 2014)'
_diffrn_ambient_temperature 100(2)
_diffrn_measured_fraction_theta_full 0.983
_diffrn_measured_fraction_theta_max 0.987
_diffrn_radiation_type MoK\a
_diffrn_radiation_wavelength 0.71073
_diffrn_reflns_av_R_equivalents 0.0234
_diffrn_reflns_av_unetI/netI 0.0087
_diffrn_reflns_Laue_measured_fraction_full 0.983
_diffrn_reflns_Laue_measured_fraction_max 0.987
_diffrn_reflns_limit_h_max 10
_diffrn_reflns_limit_h_min -10
_diffrn_reflns_limit_k_max 10
_diffrn_reflns_limit_k_min -10
_diffrn_reflns_limit_l_max 59
_diffrn_reflns_limit_l_min -59
_diffrn_reflns_number 58733
_diffrn_reflns_point_group_measured_fraction_full 0.988
_diffrn_reflns_point_group_measured_fraction_max 0.991
_diffrn_reflns_theta_full 25.242
_diffrn_reflns_theta_max 27.996
_diffrn_reflns_theta_min 2.561
_exptl_absorpt_coefficient_mu 0.097
_exptl_crystal_density_diffrn 1.315
_exptl_crystal_F_000 1248
_refine_diff_density_max 0.284
_refine_diff_density_min -0.141
_refine_diff_density_rms 0.035
_refine_ls_abs_structure_details
;
 Flack x determined using 1340 quotients [(I+)-(I-)]/[(I+)+(I-)]
 (Parsons, Flack and Wagner, Acta Cryst. B69 (2013) 249-259).
;
_refine_ls_abs_structure_Flack 0.09(10)
_refine_ls_extinction_method none
_refine_ls_goodness_of_fit_ref 1.025
_refine_ls_hydrogen_treatment constr
_refine_ls_matrix_type full
_refine_ls_number_parameters 193
_refine_ls_number_reflns 3539
_refine_ls_number_restraints 0
_refine_ls_restrained_S_all 1.025
_refine_ls_R_factor_all 0.0303
_refine_ls_R_factor_gt 0.0301
_refine_ls_shift/su_max 0.000
_refine_ls_shift/su_mean 0.000
_refine_ls_structure_factor_coef Fsqd
_refine_ls_weighting_details 'w=1/[\s^2^(Fo^2^)+(0.0287P)^2^+1.2890P] where P=(Fo^2^+2Fc^2^)/3'
_refine_ls_weighting_scheme calc
_refine_ls_wR_factor_gt 0.0740
_refine_ls_wR_factor_ref 0.0741
_reflns_Friedel_coverage 0.622
_reflns_Friedel_fraction_full 0.996
_reflns_Friedel_fraction_max 0.997
_reflns_number_gt 3519
_reflns_number_total 3539
_reflns_threshold_expression 'I > 2\s(I)'
_cod_data_source_file jm8b00565_si_004.cif
_cod_data_source_block mo_PDB144_RTRANSMAJOR_0m
_cod_original_cell_volume 2952.2(3)
_cod_database_code 1553258
_shelx_shelxl_version_number 2014/7
_shelx_space_group_comment
;
The symmetry employed for this shelxl refinement is uniquely defined
by the following loop, which should always be used as a source of
symmetry information in preference to the above space-group names.
They are only intended as comments.
;

loop_
_space_group_symop_operation_xyz
'x, y, z'
'-y+1/2, x+1/2, z+3/4'
'y+1/2, -x+1/2, z+1/4'
'x+1/2, -y+1/2, -z+1/4'
'-x+1/2, y+1/2, -z+3/4'
'-x, -y, z+1/2'
'y, x, -z'
'-y, -x, -z+1/2'

loop_
_atom_site_label
_atom_site_type_symbol
_atom_site_fract_x
_atom_site_fract_y
_atom_site_fract_z
_atom_site_U_iso_or_equiv
_atom_site_adp_type
_atom_site_occupancy
_atom_site_site_symmetry_order
_atom_site_calc_flag
_atom_site_refinement_flags_posn
_atom_site_refinement_flags_adp
O1 O 0.15181(14) -0.16903(18) 0.15274(2) 0.0253(3) Uani 1 1 d . .
H1A H 0.1724 -0.1947 0.1351 0.038 Uiso 1 1 calc R U
O2 O 0.73481(13) -0.21333(15) 0.15592(2) 0.0185(2) Uani 1 1 d . .
H2A H 0.8140 -0.2106 0.1680 0.028 Uiso 1 1 calc R U
O3 O 0.87361(13) -0.18966(14) 0.20693(2) 0.0168(2) Uani 1 1 d . .
O4 O 0.73762(13) -0.10691(13) 0.24629(2) 0.0146(2) Uani 1 1 d . .
O5 O 0.75481(13) 0.25052(13) 0.29278(2) 0.0156(2) Uani 1 1 d . .
C1 C 0.28658(18) -0.13149(19) 0.19873(3) 0.0156(3) Uani 1 1 d . .
H1 H 0.1828 -0.1143 0.2081 0.019 Uiso 1 1 calc R U
C2 C 0.29525(18) -0.16284(19) 0.16834(3) 0.0170(3) Uani 1 1 d . .
C3 C 0.44569(18) -0.1882(2) 0.15431(3) 0.0168(3) Uani 1 1 d . .
H3 H 0.4491 -0.2088 0.1336 0.020 Uiso 1 1 calc R U
C4 C 0.59071(18) -0.18352(18) 0.17048(3) 0.0140(3) Uani 1 1 d . .
C5 C 0.58595(18) -0.14980(17) 0.20098(3) 0.0124(3) Uani 1 1 d . .
C6 C 0.43205(18) -0.12605(17) 0.21483(3) 0.0129(3) Uani 1 1 d . .
C7 C 0.43377(18) -0.10156(18) 0.24785(3) 0.0136(3) Uani 1 1 d . .
H7B H 0.4234 -0.2103 0.2578 0.016 Uiso 1 1 calc R U
H7A H 0.3377 -0.0329 0.2537 0.016 Uiso 1 1 calc R U
C8 C 0.59215(17) -0.01790(17) 0.25784(3) 0.0124(3) Uani 1 1 d . .
H8 H 0.5937 0.0987 0.2504 0.015 Uiso 1 1 calc R U
C9 C 0.74020(18) -0.14826(17) 0.21781(3) 0.0128(3) Uani 1 1 d . .
C10 C 0.61210(18) -0.01764(18) 0.29120(3) 0.0135(3) Uani 1 1 d . .
H10B H 0.6219 -0.1334 0.2982 0.016 Uiso 1 1 calc R U
H10A H 0.5114 0.0304 0.3002 0.016 Uiso 1 1 calc R U
C11 C 0.76287(19) 0.07988(18) 0.30179(3) 0.0142(3) Uani 1 1 d . .
H11 H 0.8621 0.0303 0.2920 0.017 Uiso 1 1 calc R U
C12 C 0.7903(2) 0.0664(2) 0.33524(3) 0.0190(3) Uani 1 1 d . .
H12A H 0.7834 -0.0513 0.3412 0.023 Uiso 1 1 calc R U
H12B H 0.9026 0.1070 0.3401 0.023 Uiso 1 1 calc R U
C13 C 0.6626(2) 0.1661(2) 0.35250(3) 0.0227(3) Uani 1 1 d . .
H13B H 0.5517 0.1157 0.3501 0.027 Uiso 1 1 calc R U
H13A H 0.6910 0.1654 0.3738 0.027 Uiso 1 1 calc R U
C14 C 0.6602(2) 0.3434(2) 0.34108(3) 0.0228(3) Uani 1 1 d . .
H14A H 0.5717 0.4064 0.3512 0.027 Uiso 1 1 calc R U
H14B H 0.7673 0.3975 0.3455 0.027 Uiso 1 1 calc R U
C15 C 0.6300(2) 0.34535(19) 0.30790(3) 0.0178(3) Uani 1 1 d . .
H15 H 0.5190 0.2958 0.3037 0.021 Uiso 1 1 calc R U
C16 C 0.6364(3) 0.5180(2) 0.29488(4) 0.0293(4) Uani 1 1 d . .
H16B H 0.7438 0.5685 0.2993 0.044 Uiso 1 1 calc R U
H16A H 0.5478 0.5855 0.3035 0.044 Uiso 1 1 calc R U
H16C H 0.6216 0.5117 0.2734 0.044 Uiso 1 1 calc R U

loop_
_atom_site_aniso_label
_atom_site_aniso_U_11
_atom_site_aniso_U_22
_atom_site_aniso_U_33
_atom_site_aniso_U_23
_atom_site_aniso_U_13
_atom_site_aniso_U_12
O1 0.0143(5) 0.0451(8) 0.0164(5) -0.0083(5) -0.0048(4) 0.0038(5)
O2 0.0124(5) 0.0307(6) 0.0122(4) -0.0049(4) 0.0005(4) 0.0022(4)
O3 0.0133(5) 0.0226(5) 0.0143(5) -0.0022(4) -0.0001(4) 0.0025(4)
O4 0.0131(5) 0.0190(5) 0.0116(4) -0.0023(4) -0.0011(4) 0.0018(4)
O5 0.0179(5) 0.0130(5) 0.0161(5) -0.0007(4) 0.0029(4) -0.0021(4)
C1 0.0118(7) 0.0189(7) 0.0160(6) -0.0026(5) 0.0006(5) 0.0011(5)
C2 0.0141(7) 0.0202(7) 0.0165(6) -0.0023(5) -0.0031(5) 0.0010(5)
C3 0.0170(7) 0.0230(7) 0.0102(6) -0.0042(5) -0.0018(5) 0.0025(6)
C4 0.0129(6) 0.0152(6) 0.0139(6) -0.0010(5) 0.0019(5) 0.0008(5)
C5 0.0122(6) 0.0122(6) 0.0127(6) -0.0010(5) -0.0004(5) 0.0004(5)
C6 0.0145(7) 0.0112(6) 0.0130(6) -0.0011(5) 0.0013(5) -0.0006(5)
C7 0.0123(6) 0.0173(7) 0.0111(6) -0.0028(5) 0.0015(5) -0.0012(5)
C8 0.0123(6) 0.0129(6) 0.0119(6) -0.0019(5) 0.0011(5) 0.0007(5)
C9 0.0131(6) 0.0115(6) 0.0137(6) -0.0001(5) -0.0001(5) -0.0001(5)
C10 0.0164(7) 0.0133(6) 0.0109(6) -0.0007(5) -0.0002(5) -0.0019(5)
C11 0.0149(6) 0.0145(6) 0.0133(6) -0.0018(5) -0.0017(5) -0.0002(5)
C12 0.0213(7) 0.0206(7) 0.0150(6) -0.0007(6) -0.0054(6) 0.0014(6)
C13 0.0290(9) 0.0272(8) 0.0119(6) -0.0024(6) -0.0003(6) 0.0002(7)
C14 0.0274(8) 0.0219(8) 0.0192(7) -0.0086(6) 0.0024(6) -0.0004(6)
C15 0.0185(7) 0.0138(7) 0.0211(7) -0.0015(6) 0.0022(6) -0.0004(6)
C16 0.0353(10) 0.0148(8) 0.0379(9) 0.0024(7) 0.0053(8) 0.0003(7)

loop_
_atom_type_symbol
_atom_type_description
_atom_type_scat_dispersion_real
_atom_type_scat_dispersion_imag
_atom_type_scat_source
C C 0.0033 0.0016 'International Tables Vol C Tables 4.2.6.8 and 6.1.1.4'
H H 0.0000 0.0000 'International Tables Vol C Tables 4.2.6.8 and 6.1.1.4'
O O 0.0106 0.0060 'International Tables Vol C Tables 4.2.6.8 and 6.1.1.4'

loop_
_geom_angle_atom_site_label_1
_geom_angle_atom_site_label_2
_geom_angle_atom_site_label_3
_geom_angle
C2 O1 H1A 109.5
C4 O2 H2A 109.5
C9 O4 C8 118.57(11)
C11 O5 C15 114.01(11)
C6 C1 C2 118.72(13)
C6 C1 H1 120.6
C2 C1 H1 120.6
O1 C2 C3 120.33(13)
O1 C2 C1 118.32(13)
C3 C2 C1 121.34(13)
C4 C3 C2 119.80(13)
C4 C3 H3 120.1
C2 C3 H3 120.1
O2 C4 C3 117.70(12)
O2 C4 C5 122.21(13)
C3 C4 C5 120.09(13)
C4 C5 C6 119.21(13)
C4 C5 C9 119.31(13)
C6 C5 C9 121.41(12)
C1 C6 C5 120.81(13)
C1 C6 C7 122.28(13)
C5 C6 C7 116.87(12)
C6 C7 C8 111.21(11)
C6 C7 H7B 109.4
C8 C7 H7B 109.4
C6 C7 H7A 109.4
C8 C7 H7A 109.4
H7B C7 H7A 108.0
O4 C8 C10 105.59(11)
O4 C8 C7 110.48(11)
C10 C8 C7 112.75(12)
O4 C8 H8 109.3
C10 C8 H8 109.3
C7 C8 H8 109.3
O3 C9 O4 117.95(13)
O3 C9 C5 122.44(12)
O4 C9 C5 119.56(12)
C8 C10 C11 113.40(12)
C8 C10 H10B 108.9
C11 C10 H10B 108.9
C8 C10 H10A 108.9
C11 C10 H10A 108.9
H10B C10 H10A 107.7
O5 C11 C10 111.66(12)
O5 C11 C12 110.75(11)
C10 C11 C12 112.83(12)
O5 C11 H11 107.1
C10 C11 H11 107.1
C12 C11 H11 107.1
C13 C12 C11 111.74(12)
C13 C12 H12A 109.3
C11 C12 H12A 109.3
C13 C12 H12B 109.3
C11 C12 H12B 109.3
H12A C12 H12B 107.9
C14 C13 C12 109.39(13)
C14 C13 H13B 109.8
C12 C13 H13B 109.8
C14 C13 H13A 109.8
C12 C13 H13A 109.8
H13B C13 H13A 108.2
C15 C14 C13 110.28(13)
C15 C14 H14A 109.6
C13 C14 H14A 109.6
C15 C14 H14B 109.6
C13 C14 H14B 109.6
H14A C14 H14B 108.1
O5 C15 C16 106.36(13)
O5 C15 C14 110.57(13)
C16 C15 C14 112.81(14)
O5 C15 H15 109.0
C16 C15 H15 109.0
C14 C15 H15 109.0
C15 C16 H16B 109.5
C15 C16 H16A 109.5
H16B C16 H16A 109.5
C15 C16 H16C 109.5
H16B C16 H16C 109.5
H16A C16 H16C 109.5

loop_
_geom_bond_atom_site_label_1
_geom_bond_atom_site_label_2
_geom_bond_distance
O1 C2 1.3575(17)
O1 H1A 0.8400
O2 C4 1.3591(17)
O2 H2A 0.8400
O3 C9 1.2310(18)
O4 C9 1.3314(16)
O4 C8 1.4735(17)
O5 C11 1.4391(17)
O5 C15 1.4391(18)
C1 C6 1.383(2)
C1 C2 1.3997(19)
C1 H1 0.9500
C2 C3 1.386(2)
C3 C4 1.382(2)
C3 H3 0.9500
C4 C5 1.4067(19)
C5 C6 1.405(2)
C5 C9 1.4604(19)
C6 C7 1.5069(18)
C7 C8 1.5160(19)
C7 H7B 0.9900
C7 H7A 0.9900
C8 C10 1.5176(18)
C8 H8 1.0000
C10 C11 1.528(2)
C10 H10B 0.9900
C10 H10A 0.9900
C11 C12 1.5331(19)
C11 H11 1.0000
C12 C13 1.524(2)
C12 H12A 0.9900
C12 H12B 0.9900
C13 C14 1.523(2)
C13 H13B 0.9900
C13 H13A 0.9900
C14 C15 1.521(2)
C14 H14A 0.9900
C14 H14B 0.9900
C15 C16 1.515(2)
C15 H15 1.0000
C16 H16B 0.9800
C16 H16A 0.9800
C16 H16C 0.9800

loop_
_geom_torsion_atom_site_label_1
_geom_torsion_atom_site_label_2
_geom_torsion_atom_site_label_3
_geom_torsion_atom_site_label_4
_geom_torsion
C6 C1 C2 O1 179.58(14)
C6 C1 C2 C3 0.0(2)
O1 C2 C3 C4 -179.25(15)
C1 C2 C3 C4 0.3(2)
C2 C3 C4 O2 178.34(14)
C2 C3 C4 C5 -1.3(2)
O2 C4 C5 C6 -177.70(13)
C3 C4 C5 C6 1.9(2)
O2 C4 C5 C9 -0.7(2)
C3 C4 C5 C9 178.92(14)
C2 C1 C6 C5 0.6(2)
C2 C1 C6 C7 -176.88(14)
C4 C5 C6 C1 -1.6(2)
C9 C5 C6 C1 -178.55(14)
C4 C5 C6 C7 176.07(13)
C9 C5 C6 C7 -0.9(2)
C1 C6 C7 C8 -151.85(14)
C5 C6 C7 C8 30.54(17)
C9 O4 C8 C10 169.81(12)
C9 O4 C8 C7 47.63(16)
C6 C7 C8 O4 -52.23(15)
C6 C7 C8 C10 -170.11(12)
C8 O4 C9 O3 164.73(12)
C8 O4 C9 C5 -17.79(18)
C4 C5 C9 O3 -6.6(2)
C6 C5 C9 O3 170.40(14)
C4 C5 C9 O4 176.07(13)
C6 C5 C9 O4 -7.0(2)
O4 C8 C10 C11 64.56(15)
C7 C8 C10 C11 -174.72(12)
C15 O5 C11 C10 70.38(14)
C15 O5 C11 C12 -56.27(16)
C8 C10 C11 O5 59.58(16)
C8 C10 C11 C12 -174.92(12)
O5 C11 C12 C13 52.97(17)
C10 C11 C12 C13 -73.03(17)
C11 C12 C13 C14 -53.06(17)
C12 C13 C14 C15 55.06(18)
C11 O5 C15 C16 -178.14(13)
C11 O5 C15 C14 59.06(16)
C13 C14 C15 O5 -57.65(18)
C13 C14 C15 C16 -176.60(15)
